data_7712313
loop_
_publ_author_name
'Nolan, Steven P.'
'Voloshkin, Vladislav'
'Belis, Marek'
'Cazin, Catherine'
'Peng, Min'
'Liu, Yaxu'
'Van Hecke, Kristof'

_publ_section_title
;
 Synthesis, characterization, and reactivity of [Pd(phosphine)(py)Cl2]
 (PEPPSI) and [Pd(phosphine)Cl2]2 com-plexes
;
_journal_name_full 'Dalton Transactions'
_journal_paper_doi 10.1039/D3DT00293D
_journal_year 2023
_chemical_formula_moiety 'C31 H39 Cl3 N O2 P Pd'
_chemical_formula_sum 'C31 H39 Cl3 N O2 P Pd'
_chemical_formula_weight 701.35
_chemical_name_systematic VL203
_space_group_crystal_system orthorhombic
_space_group_IT_number 19
_space_group_name_Hall 'P 2ac 2ab'
_space_group_name_H-M_alt 'P 21 21 21'
_atom_sites_solution_hydrogens geom
_atom_sites_solution_primary dual
_audit_creation_date 2020-11-13
_audit_creation_method
;
Olex2 1.3
(compiled 2020.07.31 svn.rc2a77460 for OlexSys, GUI svn.r6145)
;
_audit_update_record
;
2022-11-22 deposited with the CCDC.	2023-02-14 downloaded from the CCDC.
;
_cell_angle_alpha 90
_cell_angle_beta 90
_cell_angle_gamma 90
_cell_formula_units_Z 4
_cell_length_a 8.74090(10)
_cell_length_b 16.5403(2)
_cell_length_c 21.5878(3)
_cell_measurement_reflns_used 13582
_cell_measurement_temperature 100.0(1)
_cell_measurement_theta_max 73.4940
_cell_measurement_theta_min 3.3360
_cell_volume 3121.10(7)
_computing_cell_refinement 'CrysAlisPro 1.171.40.67a (Rigaku OD, 2019)'
_computing_data_collection 'CrysAlisPro 1.171.40.67a (Rigaku OD, 2019)'
_computing_data_reduction 'CrysAlisPro 1.171.40.67a (Rigaku OD, 2019)'
_computing_molecular_graphics 'Olex2 1.3 (Dolomanov et al., 2009)'
_computing_publication_material 'Olex2 1.3 (Dolomanov et al., 2009)'
_computing_structure_refinement 'SHELXL 2018/3 (Sheldrick, 2015)'
_computing_structure_solution 'SHELXT 2018/2 (Sheldrick, 2018)'
_diffrn_ambient_environment N~2~
_diffrn_ambient_temperature 100.0(1)
_diffrn_detector 'CCD plate'
_diffrn_detector_area_resol_mean 10.4839
_diffrn_detector_type Atlas
_diffrn_measured_fraction_theta_full 1.000
_diffrn_measured_fraction_theta_max 0.996
_diffrn_measurement_details
;
List of Runs (angles in degrees, time in seconds):

  # Type    Start    End  Width  t~exp~   \w     \q     \k     \f   Frames
#--------------------------------------------------------------------------
  1  \w    -87.00  -6.00   1.00    1.00    --  -41.68 125.00-180.00   81
  2  \w    -87.00  -6.00   1.00    1.00    --  -41.68 125.00   0.00   81
  3  \w     27.00  98.00   1.00    1.00    --   41.68-125.00-150.00   71
  4  \w     80.00 178.00   1.00    2.00    --  106.01  45.00   0.00   98
  5  \w     30.00 139.00   1.00    2.00    --  106.01 -77.00   0.00  109
  6  \w    103.00 178.00   1.00    2.00    --  106.01  77.00  90.00   75
  7  \w     80.00 178.00   1.00    2.00    --  106.01  45.00-120.00   98
  8  \w    103.00 178.00   1.00    2.00    --  106.01  77.00-150.00   75
  9  \w   -115.00 -14.00   1.00    1.00    --  -41.68 -57.00-150.00  101
 10  \w   -115.00 -14.00   1.00    1.00    --  -41.68 -57.00 -30.00  101
 11  \w   -114.00 -13.00   1.00    1.00    --  -41.68 -61.00 104.00  101
 12  \w     77.00 178.00   1.00    2.00    --  106.01  61.00 -60.00  101
 13  \w     78.00 178.00   1.00    2.00    --  106.01  30.00-180.00  100
 14  \w     80.00 178.00   1.00    2.00    --  106.01  45.00  60.00   98
 15  \w     33.00  58.00   1.00    2.00    --  106.01-125.00-120.00   25
 16  \w     33.00 112.00   1.00    2.00    --  106.01-125.00 -60.00   79
;
_diffrn_measurement_device 'four-circle diffractometer'
_diffrn_measurement_device_type 'SuperNova, Dual, Cu at home/near, Atlas'
_diffrn_measurement_method '\w scans'
_diffrn_orient_matrix_type 'CrysAlisPro convention (1999,Acta A55,543-557)'
_diffrn_orient_matrix_UB_11 -0.0743748000
_diffrn_orient_matrix_UB_12 -0.0522542000
_diffrn_orient_matrix_UB_13 0.0508308000
_diffrn_orient_matrix_UB_21 0.1315145000
_diffrn_orient_matrix_UB_22 -0.0616412000
_diffrn_orient_matrix_UB_23 -0.0056084000
_diffrn_orient_matrix_UB_31 0.0907829000
_diffrn_orient_matrix_UB_32 0.0463562000
_diffrn_orient_matrix_UB_33 0.0497401000
_diffrn_radiation_monochromator mirror
_diffrn_radiation_probe x-ray
_diffrn_radiation_type 'Cu K\a'
_diffrn_radiation_wavelength 1.54184
_diffrn_reflns_av_R_equivalents 0.0393
_diffrn_reflns_av_unetI/netI 0.0306
_diffrn_reflns_Laue_measured_fraction_full 1.000
_diffrn_reflns_Laue_measured_fraction_max 0.996
_diffrn_reflns_limit_h_max 10
_diffrn_reflns_limit_h_min -10
_diffrn_reflns_limit_k_max 20
_diffrn_reflns_limit_k_min -20
_diffrn_reflns_limit_l_max 26
_diffrn_reflns_limit_l_min -25
_diffrn_reflns_number 27105
_diffrn_reflns_point_group_measured_fraction_full 0.999
_diffrn_reflns_point_group_measured_fraction_max 0.987
_diffrn_reflns_theta_full 67.684
_diffrn_reflns_theta_max 73.850
_diffrn_reflns_theta_min 3.366
_diffrn_source 'micro-focus sealed X-ray tube'
_diffrn_source_type 'SuperNova (Cu) X-ray Source'
_exptl_absorpt_coefficient_mu 7.868
_exptl_absorpt_correction_T_max 1.000
_exptl_absorpt_correction_T_min 0.634
_exptl_absorpt_correction_type gaussian
_exptl_absorpt_process_details
;
CrysAlisPro 1.171.40.67a (Rigaku Oxford Diffraction, 2019)
Numerical absorption correction based on gaussian integration over
			a multifaceted crystal model
Empirical absorption correction using spherical harmonics,
 implemented in SCALE3 ABSPACK scaling algorithm.
;
_exptl_crystal_colour 'clear yellow'
_exptl_crystal_colour_lustre clear
_exptl_crystal_colour_primary yellow
_exptl_crystal_density_diffrn 1.493
_exptl_crystal_description block
_exptl_crystal_F_000 1440
_exptl_crystal_preparation Synthesis
_exptl_crystal_recrystallization_method 'Pentane diffusion in DCM'
_exptl_crystal_size_max 0.188
_exptl_crystal_size_mid 0.105
_exptl_crystal_size_min 0.068
_refine_diff_density_max 0.320
_refine_diff_density_min -0.412
_refine_diff_density_rms 0.053
_refine_ls_abs_structure_details
;
 Flack x determined using 2423 quotients [(I+)-(I-)]/[(I+)+(I-)]
 (Parsons, Flack and Wagner, Acta Cryst. B69 (2013) 249-259).
;
_refine_ls_abs_structure_Flack -0.028(4)
_refine_ls_extinction_method none
_refine_ls_goodness_of_fit_ref 1.036
_refine_ls_hydrogen_treatment constr
_refine_ls_matrix_type full
_refine_ls_number_parameters 354
_refine_ls_number_reflns 6239
_refine_ls_number_restraints 0
_refine_ls_restrained_S_all 1.036
_refine_ls_R_factor_all 0.0260
_refine_ls_R_factor_gt 0.0230
_refine_ls_shift/su_max 0.001
_refine_ls_shift/su_mean 0.000
_refine_ls_structure_factor_coef Fsqd
_refine_ls_weighting_details 'w=1/[\s^2^(Fo^2^)+(0.0271P)^2^+0.4220P] where P=(Fo^2^+2Fc^2^)/3'
_refine_ls_weighting_scheme calc
_refine_ls_wR_factor_gt 0.0526
_refine_ls_wR_factor_ref 0.0540
_reflns_Friedel_coverage 0.757
_reflns_Friedel_fraction_full 0.998
_reflns_Friedel_fraction_max 0.975
_reflns_number_gt 5895
_reflns_number_total 6239
_reflns_threshold_expression 'I > 2\s(I)'
_cod_data_source_file d3dt00293d2.cif
_cod_data_source_block vl203
_cod_database_code 7712313
_shelx_shelxl_version_number 2018/3
_chemical_oxdiff_formula 'C31 H39 Cl3 N O2 P Pd'
_shelx_space_group_comment
;
The symmetry employed for this shelxl refinement is uniquely defined
by the following loop, which should always be used as a source of
symmetry information in preference to the above space-group names.
They are only intended as comments.
;
_reflns_odcompleteness_completeness 99.94
_reflns_odcompleteness_iscentric 1
_reflns_odcompleteness_theta 66.97
_olex2_refinement_description
;
1. Fixed Uiso
 At 1.2 times of:
  All C(H) groups, All C(H,H) groups
 At 1.5 times of:
  All C(H,H,H) groups
2.a Ternary CH refined with riding coordinates:
 C21(H21), C15(H15)
2.b Secondary CH2 refined with riding coordinates:
 C26(H26A,H26B), C22(H22A,H22B), C25(H25A,H25B), C24(H24A,H24B), C23(H23A,
 H23B), C19(H19A,H19B), C20(H20A,H20B), C16(H16A,H16B), C17(H17A,H17B),
 C18(H18A,H18B)
2.c Aromatic/amide H refined with riding coordinates:
 C5(H5), C4(H4), C3(H3), C31(H31), C30(H30), C6(H6), C29(H29), C27(H27),
 C11(H11), C9(H9), C10(H10)
2.d Idealised Me refined as rotating group:
 C13(H13A,H13B,H13C), C14(H14A,H14B,H14C)
;
_olex2_date_sample_data_collection 2020-11-09
_olex2_exptl_crystal_mounting_method 'Little loop'
_olex2_submission_original_sample_id VL203
_olex2_submission_special_instructions 'No special instructions were received'
_oxdiff_exptl_absorpt_empirical_details
;
Empirical correction (ABSPACK) includes:
- Absorption correction using spherical harmonics
- Frame scaling
- B-factor correction
;
_oxdiff_exptl_absorpt_empirical_full_max 1.347
_oxdiff_exptl_absorpt_empirical_full_min 0.748

loop_
_space_group_symop_operation_xyz
'x, y, z'
'-x+1/2, -y, z+1/2'
'-x, y+1/2, -z+1/2'
'x+1/2, -y+1/2, -z'

loop_
_atom_site_label
_atom_site_type_symbol
_atom_site_fract_x
_atom_site_fract_y
_atom_site_fract_z
_atom_site_U_iso_or_equiv
_atom_site_adp_type
_atom_site_occupancy
_atom_site_site_symmetry_order
_atom_site_calc_flag
_atom_site_refinement_flags_posn
_atom_site_refinement_flags_adp
_atom_site_refinement_flags_occupancy
_atom_site_disorder_assembly
_atom_site_disorder_group
Pd1 Pd 0.38828(3) 0.39383(2) 0.63363(2) 0.01751(6) Uani 1 1 d . . . . .
Cl3 Cl 0.16557(10) 0.33176(5) 0.66626(4) 0.01999(16) Uani 1 1 d . . . . .
P1 P 0.33246(10) 0.50008(5) 0.69500(4) 0.01613(17) Uani 1 1 d . . . . .
Cl2 Cl 0.60096(12) 0.45905(5) 0.59602(4) 0.02628(18) Uani 1 1 d . . . . .
Cl1 Cl 0.3839(2) 0.05952(6) 0.56830(5) 0.0497(3) Uani 1 1 d . . . . .
O2 O 0.3393(3) 0.73025(15) 0.79438(12) 0.0258(6) Uani 1 1 d . . . . .
O1 O 0.5468(3) 0.67764(16) 0.60036(12) 0.0260(6) Uani 1 1 d . . . . .
N1 N 0.4320(4) 0.29656(19) 0.57017(15) 0.0223(7) Uani 1 1 d . . . . .
C2 C 0.5316(4) 0.6390(2) 0.72280(17) 0.0190(7) Uani 1 1 d . . . . .
C7 C 0.4334(4) 0.7042(2) 0.69542(18) 0.0196(7) Uani 1 1 d . . . . .
C5 C 0.7424(4) 0.5306(2) 0.77457(17) 0.0210(7) Uani 1 1 d . . . . .
H5 H 0.813410 0.493510 0.791990 0.025 Uiso 1 1 calc R U . . .
C4 C 0.7687(4) 0.6137(2) 0.77855(17) 0.0222(7) Uani 1 1 d . . . . .
H4 H 0.856361 0.633931 0.799459 0.027 Uiso 1 1 calc R U . . .
C26 C 0.0262(4) 0.5421(2) 0.66407(18) 0.0212(7) Uani 1 1 d . . . . .
H26A H 0.006303 0.486727 0.648548 0.025 Uiso 1 1 calc R U . . .
H26B H 0.004238 0.542949 0.709057 0.025 Uiso 1 1 calc R U . . .
C22 C 0.2284(4) 0.5632(2) 0.58321(17) 0.0224(8) Uani 1 1 d . . . . .
H22A H 0.336564 0.578184 0.575872 0.027 Uiso 1 1 calc R U . . .
H22B H 0.212073 0.507998 0.566832 0.027 Uiso 1 1 calc R U . . .
C25 C -0.0782(4) 0.6021(2) 0.63076(17) 0.0227(7) Uani 1 1 d . . . . .
H25A H -0.186213 0.586315 0.637432 0.027 Uiso 1 1 calc R U . . .
H25B H -0.063333 0.656610 0.648646 0.027 Uiso 1 1 calc R U . . .
C3 C 0.6650(4) 0.6659(2) 0.75151(16) 0.0206(7) Uani 1 1 d . . . . .
H3 H 0.685431 0.722263 0.752542 0.025 Uiso 1 1 calc R U . . .
C12 C 0.3358(4) 0.7500(2) 0.73318(18) 0.0230(8) Uani 1 1 d . . . . .
C31 C 0.4854(5) 0.3118(2) 0.51318(18) 0.0265(8) Uani 1 1 d . . . . .
H31 H 0.506812 0.366226 0.501989 0.032 Uiso 1 1 calc R U . . .
C21 C 0.1951(4) 0.5644(2) 0.65281(16) 0.0181(7) Uani 1 1 d . . . . .
H21 H 0.210040 0.621208 0.667555 0.022 Uiso 1 1 calc R U . . .
C24 C -0.0455(4) 0.6049(3) 0.56160(17) 0.0263(8) Uani 1 1 d . . . . .
H24A H -0.109050 0.647406 0.542134 0.032 Uiso 1 1 calc R U . . .
H24B H -0.073255 0.552402 0.542632 0.032 Uiso 1 1 calc R U . . .
C30 C 0.5108(5) 0.2514(3) 0.46994(19) 0.0319(9) Uani 1 1 d . . . . .
H30 H 0.548845 0.264417 0.429950 0.038 Uiso 1 1 calc R U . . .
C6 C 0.6126(5) 0.5027(2) 0.74519(15) 0.0192(6) Uani 1 1 d . . . . .
H6 H 0.596634 0.446063 0.741910 0.023 Uiso 1 1 calc R U . . .
C15 C 0.2399(4) 0.4743(2) 0.76950(17) 0.0189(7) Uani 1 1 d . . . . .
H15 H 0.136424 0.452297 0.759165 0.023 Uiso 1 1 calc R U . . .
C23 C 0.1236(5) 0.6226(2) 0.54932(17) 0.0256(8) Uani 1 1 d . . . . .
H23A H 0.143535 0.619240 0.504249 0.031 Uiso 1 1 calc R U . . .
H23B H 0.147427 0.678302 0.562984 0.031 Uiso 1 1 calc R U . . .
C8 C 0.4461(4) 0.7242(2) 0.6328(2) 0.0236(7) Uani 1 1 d . . . . .
C19 C 0.2242(4) 0.3859(2) 0.86393(19) 0.0280(8) Uani 1 1 d . . . . .
H19A H 0.125636 0.363013 0.849749 0.034 Uiso 1 1 calc R U . . .
H19B H 0.278016 0.343950 0.888338 0.034 Uiso 1 1 calc R U . . .
C20 C 0.3219(4) 0.4090(2) 0.80739(17) 0.0224(7) Uani 1 1 d . . . . .
H20A H 0.422619 0.429519 0.821349 0.027 Uiso 1 1 calc R U . . .
H20B H 0.339462 0.360707 0.781275 0.027 Uiso 1 1 calc R U . . .
C1 C 0.5035(4) 0.5556(2) 0.71996(16) 0.0181(7) Uani 1 1 d . . . . .
C29 C 0.4801(5) 0.1719(3) 0.48551(19) 0.0329(9) Uani 1 1 d . . . . .
H29 H 0.495960 0.129141 0.456836 0.039 Uiso 1 1 calc R U . . .
C16 C 0.2134(4) 0.5495(2) 0.81002(18) 0.0219(8) Uani 1 1 d . . . . .
H16A H 0.313316 0.572286 0.822751 0.026 Uiso 1 1 calc R U . . .
H16B H 0.158469 0.591095 0.785714 0.026 Uiso 1 1 calc R U . . .
C28 C 0.4254(5) 0.1572(2) 0.54458(19) 0.0299(9) Uani 1 1 d . . . . .
C27 C 0.4028(5) 0.2199(2) 0.58596(17) 0.0257(8) Uani 1 1 d . . . . .
H27 H 0.365770 0.208294 0.626375 0.031 Uiso 1 1 calc R U . . .
C13 C 0.5523(5) 0.6864(3) 0.53471(19) 0.0315(9) Uani 1 1 d . . . . .
H13A H 0.615714 0.643417 0.516973 0.047 Uiso 1 1 calc R U . . .
H13B H 0.596471 0.739165 0.524245 0.047 Uiso 1 1 calc R U . . .
H13C H 0.448505 0.682813 0.517772 0.047 Uiso 1 1 calc R U . . .
C17 C 0.1199(5) 0.5279(2) 0.86772(17) 0.0266(7) Uani 1 1 d . . . . .
H17A H 0.110068 0.576394 0.894322 0.032 Uiso 1 1 calc R U . . .
H17B H 0.015778 0.511220 0.854964 0.032 Uiso 1 1 calc R U . . .
C18 C 0.1939(5) 0.4597(3) 0.90496(18) 0.0304(9) Uani 1 1 d . . . . .
H18A H 0.125603 0.444112 0.939526 0.036 Uiso 1 1 calc R U . . .
H18B H 0.291628 0.478944 0.922864 0.036 Uiso 1 1 calc R U . . .
C11 C 0.2443(5) 0.8109(2) 0.7080(2) 0.0294(9) Uani 1 1 d . . . . .
H11 H 0.173116 0.839394 0.733074 0.035 Uiso 1 1 calc R U . . .
C14 C 0.2287(5) 0.7674(3) 0.8344(2) 0.0343(10) Uani 1 1 d . . . . .
H14A H 0.125581 0.757269 0.818273 0.051 Uiso 1 1 calc R U . . .
H14B H 0.247157 0.825781 0.836068 0.051 Uiso 1 1 calc R U . . .
H14C H 0.237636 0.744481 0.876074 0.051 Uiso 1 1 calc R U . . .
C9 C 0.3612(5) 0.7876(2) 0.6077(2) 0.0301(9) Uani 1 1 d . . . . .
H9 H 0.372663 0.802340 0.565454 0.036 Uiso 1 1 calc R U . . .
C10 C 0.2597(5) 0.8288(2) 0.6456(2) 0.0330(10) Uani 1 1 d . . . . .
H10 H 0.198775 0.870624 0.628312 0.040 Uiso 1 1 calc R U . . .

loop_
_atom_site_aniso_label
_atom_site_aniso_U_11
_atom_site_aniso_U_22
_atom_site_aniso_U_33
_atom_site_aniso_U_23
_atom_site_aniso_U_13
_atom_site_aniso_U_12
Pd1 0.02122(11) 0.01504(10) 0.01626(11) -0.00135(9) 0.00108(11) -0.00024(10)
Cl3 0.0211(4) 0.0179(3) 0.0209(4) -0.0018(3) 0.0001(3) -0.0027(3)
P1 0.0186(4) 0.0143(4) 0.0155(4) -0.0006(3) 0.0000(3) 0.0002(3)
Cl2 0.0275(4) 0.0244(4) 0.0270(4) -0.0035(3) 0.0083(4) -0.0058(4)
Cl1 0.0924(10) 0.0203(4) 0.0363(6) -0.0063(4) 0.0132(7) 0.0013(6)
O2 0.0248(14) 0.0254(13) 0.0271(15) -0.0049(11) 0.0043(11) 0.0039(11)
O1 0.0318(14) 0.0267(13) 0.0196(13) 0.0045(11) 0.0013(11) 0.0030(11)
N1 0.0242(17) 0.0228(15) 0.0198(16) -0.0036(12) 0.0004(12) 0.0024(12)
C2 0.0202(18) 0.0197(17) 0.0171(18) -0.0001(14) 0.0030(14) 0.0023(14)
C7 0.0218(19) 0.0127(15) 0.0244(19) 0.0016(13) -0.0030(14) -0.0012(13)
C5 0.0241(19) 0.0206(17) 0.0182(18) 0.0022(14) -0.0006(14) 0.0027(15)
C4 0.0213(17) 0.0229(17) 0.0225(18) -0.0006(16) -0.0005(14) -0.0031(15)
C26 0.0212(19) 0.0233(18) 0.0192(18) 0.0015(14) 0.0010(15) -0.0002(15)
C22 0.0227(19) 0.0250(18) 0.019(2) 0.0012(15) 0.0031(15) 0.0034(15)
C25 0.0211(17) 0.0241(16) 0.0230(17) 0.0021(17) -0.0012(14) 0.0021(14)
C3 0.0228(18) 0.0175(16) 0.0214(18) -0.0018(13) 0.0012(14) -0.0001(14)
C12 0.0233(18) 0.0160(16) 0.030(2) -0.0034(15) -0.0020(16) -0.0016(14)
C31 0.033(2) 0.0276(19) 0.0190(19) -0.0005(15) 0.0034(15) -0.0005(16)
C21 0.0190(18) 0.0172(16) 0.0180(19) -0.0005(13) -0.0001(13) 0.0009(13)
C24 0.0277(18) 0.0276(18) 0.0236(19) 0.0017(17) -0.0050(15) 0.0058(18)
C30 0.038(2) 0.038(2) 0.019(2) -0.0039(18) 0.0047(17) 0.0015(19)
C6 0.0208(16) 0.0159(14) 0.0211(17) 0.0012(12) 0.0022(15) -0.0004(16)
C15 0.0221(18) 0.0179(16) 0.0167(18) 0.0018(13) -0.0010(14) -0.0010(14)
C23 0.030(2) 0.0272(18) 0.0193(17) 0.0051(13) 0.0029(16) 0.0037(16)
C8 0.0267(18) 0.0166(15) 0.0276(19) -0.0007(15) -0.0023(17) -0.0026(13)
C19 0.0312(19) 0.0302(19) 0.0225(18) 0.0090(18) 0.0000(16) -0.0003(16)
C20 0.0262(18) 0.0192(17) 0.0218(18) 0.0036(14) -0.0018(15) 0.0011(14)
C1 0.0204(18) 0.0179(16) 0.0160(17) -0.0021(13) 0.0021(14) 0.0013(13)
C29 0.044(3) 0.031(2) 0.024(2) -0.0102(17) 0.0016(18) 0.0072(19)
C16 0.025(2) 0.0194(17) 0.0210(19) -0.0015(14) -0.0002(15) -0.0011(14)
C28 0.039(3) 0.0211(18) 0.030(2) -0.0029(15) 0.0014(17) 0.0047(16)
C27 0.034(2) 0.0224(17) 0.0212(19) -0.0017(13) 0.0027(17) 0.0018(17)
C13 0.036(2) 0.034(2) 0.024(2) 0.0056(17) 0.0009(17) -0.0041(18)
C17 0.0296(19) 0.0319(17) 0.0184(16) -0.0016(15) 0.0008(19) 0.0018(16)
C18 0.032(2) 0.040(2) 0.019(2) 0.0050(17) -0.0003(16) 0.0010(18)
C11 0.027(2) 0.0168(17) 0.044(3) -0.0040(16) -0.0044(17) 0.0032(15)
C14 0.027(2) 0.035(2) 0.040(3) -0.0107(19) 0.0073(19) 0.0050(18)
C9 0.038(3) 0.0212(17) 0.031(2) 0.0053(15) -0.0079(17) -0.0020(16)
C10 0.034(2) 0.0189(17) 0.046(3) 0.0018(18) -0.0115(18) 0.0040(16)

loop_
_atom_type_symbol
_atom_type_description
_atom_type_scat_dispersion_real
_atom_type_scat_dispersion_imag
_atom_type_scat_source
C C 0.0181 0.0091 'International Tables Vol C Tables 4.2.6.8 and 6.1.1.4'
H H 0.0000 0.0000 'International Tables Vol C Tables 4.2.6.8 and 6.1.1.4'
Cl Cl 0.3639 0.7018 'International Tables Vol C Tables 4.2.6.8 and 6.1.1.4'
N N 0.0311 0.0180 'International Tables Vol C Tables 4.2.6.8 and 6.1.1.4'
O O 0.0492 0.0322 'International Tables Vol C Tables 4.2.6.8 and 6.1.1.4'
P P 0.2955 0.4335 'International Tables Vol C Tables 4.2.6.8 and 6.1.1.4'
Pd Pd 0.1215 3.9337 'International Tables Vol C Tables 4.2.6.8 and 6.1.1.4'

loop_
_exptl_crystal_face_index_h
_exptl_crystal_face_index_k
_exptl_crystal_face_index_l
_exptl_crystal_face_perp_dist
2 8 9 0.0327
5 -3 7 0.0699
-1 -8 -9 0.0301
1 3 13 0.0345
-4 -7 1 0.0487
-1 -2 -14 0.0464
4 5 -8 0.0534
-2 10 3 0.0704
-3 -4 11 0.0460
-4 5 -6 0.1034

loop_
_geom_angle_atom_site_label_1
_geom_angle_atom_site_label_2
_geom_angle_atom_site_label_3
_geom_angle
_geom_angle_site_symmetry_1
_geom_angle_site_symmetry_3
_geom_angle_publ_flag
P1 Pd1 Cl3 89.13(3) . . ?
P1 Pd1 Cl2 90.96(3) . . ?
Cl2 Pd1 Cl3 176.33(4) . . ?
N1 Pd1 Cl3 90.66(9) . . ?
N1 Pd1 P1 175.97(9) . . ?
N1 Pd1 Cl2 88.99(9) . . ?
C21 P1 Pd1 107.49(12) . . ?
C21 P1 C15 106.11(16) . . ?
C15 P1 Pd1 115.21(11) . . ?
C1 P1 Pd1 112.72(12) . . ?
C1 P1 C21 112.73(16) . . ?
C1 P1 C15 102.49(17) . . ?
C12 O2 C14 117.8(3) . . ?
C8 O1 C13 118.4(3) . . ?
C31 N1 Pd1 120.4(3) . . ?
C27 N1 Pd1 120.9(3) . . ?
C27 N1 C31 118.6(3) . . ?
C3 C2 C7 115.2(3) . . ?
C3 C2 C1 118.7(3) . . ?
C1 C2 C7 126.1(3) . . ?
C12 C7 C2 120.5(3) . . ?
C8 C7 C2 120.5(3) . . ?
C8 C7 C12 118.9(3) . . ?
C4 C5 H5 120.2 . . ?
C6 C5 H5 120.2 . . ?
C6 C5 C4 119.5(3) . . ?
C5 C4 H4 120.6 . . ?
C3 C4 C5 118.8(3) . . ?
C3 C4 H4 120.6 . . ?
H26A C26 H26B 108.2 . . ?
C25 C26 H26A 109.7 . . ?
C25 C26 H26B 109.7 . . ?
C25 C26 C21 110.0(3) . . ?
C21 C26 H26A 109.7 . . ?
C21 C26 H26B 109.7 . . ?
H22A C22 H22B 108.1 . . ?
C21 C22 H22A 109.6 . . ?
C21 C22 H22B 109.6 . . ?
C23 C22 H22A 109.6 . . ?
C23 C22 H22B 109.6 . . ?
C23 C22 C21 110.3(3) . . ?
C26 C25 H25A 109.3 . . ?
C26 C25 H25B 109.3 . . ?
H25A C25 H25B 107.9 . . ?
C24 C25 C26 111.7(3) . . ?
C24 C25 H25A 109.3 . . ?
C24 C25 H25B 109.3 . . ?
C2 C3 H3 118.7 . . ?
C4 C3 C2 122.6(3) . . ?
C4 C3 H3 118.7 . . ?
O2 C12 C7 114.9(3) . . ?
O2 C12 C11 124.3(4) . . ?
C11 C12 C7 120.8(4) . . ?
N1 C31 H31 118.7 . . ?
N1 C31 C30 122.6(4) . . ?
C30 C31 H31 118.7 . . ?
P1 C21 H21 107.5 . . ?
C26 C21 P1 114.0(2) . . ?
C26 C21 H21 107.5 . . ?
C22 C21 P1 110.7(2) . . ?
C22 C21 C26 109.5(3) . . ?
C22 C21 H21 107.5 . . ?
C25 C24 H24A 109.4 . . ?
C25 C24 H24B 109.4 . . ?
C25 C24 C23 111.0(3) . . ?
H24A C24 H24B 108.0 . . ?
C23 C24 H24A 109.4 . . ?
C23 C24 H24B 109.4 . . ?
C31 C30 H30 120.3 . . ?
C29 C30 C31 119.4(4) . . ?
C29 C30 H30 120.3 . . ?
C5 C6 H6 119.0 . . ?
C5 C6 C1 122.0(3) . . ?
C1 C6 H6 119.0 . . ?
P1 C15 H15 106.6 . . ?
C20 C15 P1 114.9(3) . . ?
C20 C15 H15 106.6 . . ?
C20 C15 C16 109.6(3) . . ?
C16 C15 P1 112.0(2) . . ?
C16 C15 H15 106.6 . . ?
C22 C23 C24 111.9(3) . . ?
C22 C23 H23A 109.2 . . ?
C22 C23 H23B 109.2 . . ?
C24 C23 H23A 109.2 . . ?
C24 C23 H23B 109.2 . . ?
H23A C23 H23B 107.9 . . ?
O1 C8 C7 114.5(3) . . ?
O1 C8 C9 124.7(4) . . ?
C9 C8 C7 120.8(4) . . ?
H19A C19 H19B 108.0 . . ?
C20 C19 H19A 109.5 . . ?
C20 C19 H19B 109.5 . . ?
C18 C19 H19A 109.5 . . ?
C18 C19 H19B 109.5 . . ?
C18 C19 C20 110.9(3) . . ?
C15 C20 C19 109.8(3) . . ?
C15 C20 H20A 109.7 . . ?
C15 C20 H20B 109.7 . . ?
C19 C20 H20A 109.7 . . ?
C19 C20 H20B 109.7 . . ?
H20A C20 H20B 108.2 . . ?
C2 C1 P1 130.4(3) . . ?
C2 C1 C6 118.4(3) . . ?
C6 C1 P1 110.9(3) . . ?
C30 C29 H29 121.4 . . ?
C28 C29 C30 117.2(4) . . ?
C28 C29 H29 121.4 . . ?
C15 C16 H16A 109.5 . . ?
C15 C16 H16B 109.5 . . ?
H16A C16 H16B 108.1 . . ?
C17 C16 C15 110.8(3) . . ?
C17 C16 H16A 109.5 . . ?
C17 C16 H16B 109.5 . . ?
C29 C28 Cl1 120.5(3) . . ?
C27 C28 Cl1 118.6(3) . . ?
C27 C28 C29 120.9(4) . . ?
N1 C27 C28 121.2(4) . . ?
N1 C27 H27 119.4 . . ?
C28 C27 H27 119.4 . . ?
O1 C13 H13A 109.5 . . ?
O1 C13 H13B 109.5 . . ?
O1 C13 H13C 109.5 . . ?
H13A C13 H13B 109.5 . . ?
H13A C13 H13C 109.5 . . ?
H13B C13 H13C 109.5 . . ?
C16 C17 H17A 109.2 . . ?
C16 C17 H17B 109.2 . . ?
H17A C17 H17B 107.9 . . ?
C18 C17 C16 111.9(3) . . ?
C18 C17 H17A 109.2 . . ?
C18 C17 H17B 109.2 . . ?
C19 C18 H18A 109.5 . . ?
C19 C18 H18B 109.5 . . ?
C17 C18 C19 110.9(3) . . ?
C17 C18 H18A 109.5 . . ?
C17 C18 H18B 109.5 . . ?
H18A C18 H18B 108.0 . . ?
C12 C11 H11 120.8 . . ?
C10 C11 C12 118.5(4) . . ?
C10 C11 H11 120.8 . . ?
O2 C14 H14A 109.5 . . ?
O2 C14 H14B 109.5 . . ?
O2 C14 H14C 109.5 . . ?
H14A C14 H14B 109.5 . . ?
H14A C14 H14C 109.5 . . ?
H14B C14 H14C 109.5 . . ?
C8 C9 H9 120.6 . . ?
C10 C9 C8 118.8(4) . . ?
C10 C9 H9 120.6 . . ?
C11 C10 C9 122.1(4) . . ?
C11 C10 H10 119.0 . . ?
C9 C10 H10 119.0 . . ?

loop_
_geom_bond_atom_site_label_1
_geom_bond_atom_site_label_2
_geom_bond_distance
_geom_bond_site_symmetry_2
_geom_bond_publ_flag
Pd1 Cl3 2.3108(9) . ?
Pd1 P1 2.2543(9) . ?
Pd1 Cl2 2.2976(10) . ?
Pd1 N1 2.147(3) . ?
P1 C21 1.845(4) . ?
P1 C15 1.850(4) . ?
P1 C1 1.835(4) . ?
Cl1 C28 1.734(4) . ?
O2 C12 1.361(5) . ?
O2 C14 1.434(5) . ?
O1 C8 1.363(5) . ?
O1 C13 1.426(5) . ?
N1 C31 1.340(5) . ?
N1 C27 1.338(5) . ?
C2 C7 1.499(5) . ?
C2 C3 1.393(5) . ?
C2 C1 1.404(5) . ?
C7 C12 1.402(5) . ?
C7 C8 1.396(6) . ?
C5 H5 0.9500 . ?
C5 C4 1.396(5) . ?
C5 C6 1.379(5) . ?
C4 H4 0.9500 . ?
C4 C3 1.381(5) . ?
C26 H26A 0.9900 . ?
C26 H26B 0.9900 . ?
C26 C25 1.528(5) . ?
C26 C21 1.542(5) . ?
C22 H22A 0.9900 . ?
C22 H22B 0.9900 . ?
C22 C21 1.531(5) . ?
C22 C23 1.529(5) . ?
C25 H25A 0.9900 . ?
C25 H25B 0.9900 . ?
C25 C24 1.521(5) . ?
C3 H3 0.9500 . ?
C12 C11 1.396(5) . ?
C31 H31 0.9500 . ?
C31 C30 1.386(6) . ?
C21 H21 1.0000 . ?
C24 H24A 0.9900 . ?
C24 H24B 0.9900 . ?
C24 C23 1.530(6) . ?
C30 H30 0.9500 . ?
C30 C29 1.383(6) . ?
C6 H6 0.9500 . ?
C6 C1 1.404(5) . ?
C15 H15 1.0000 . ?
C15 C20 1.533(5) . ?
C15 C16 1.537(5) . ?
C23 H23A 0.9900 . ?
C23 H23B 0.9900 . ?
C8 C9 1.394(5) . ?
C19 H19A 0.9900 . ?
C19 H19B 0.9900 . ?
C19 C20 1.538(5) . ?
C19 C18 1.531(6) . ?
C20 H20A 0.9900 . ?
C20 H20B 0.9900 . ?
C29 H29 0.9500 . ?
C29 C28 1.383(6) . ?
C16 H16A 0.9900 . ?
C16 H16B 0.9900 . ?
C16 C17 1.532(5) . ?
C28 C27 1.383(5) . ?
C27 H27 0.9500 . ?
C13 H13A 0.9800 . ?
C13 H13B 0.9800 . ?
C13 H13C 0.9800 . ?
C17 H17A 0.9900 . ?
C17 H17B 0.9900 . ?
C17 C18 1.529(5) . ?
C18 H18A 0.9900 . ?
C18 H18B 0.9900 . ?
C11 H11 0.9500 . ?
C11 C10 1.385(6) . ?
C14 H14A 0.9800 . ?
C14 H14B 0.9800 . ?
C14 H14C 0.9800 . ?
C9 H9 0.9500 . ?
C9 C10 1.386(6) . ?
C10 H10 0.9500 . ?

loop_
_geom_torsion_atom_site_label_1
_geom_torsion_atom_site_label_2
_geom_torsion_atom_site_label_3
_geom_torsion_atom_site_label_4
_geom_torsion
_geom_torsion_site_symmetry_1
_geom_torsion_site_symmetry_2
_geom_torsion_site_symmetry_3
_geom_torsion_site_symmetry_4
_geom_torsion_publ_flag
Pd1 P1 C21 C26 89.4(3) . . . . ?
Pd1 P1 C21 C22 -34.6(3) . . . . ?
Pd1 P1 C15 C20 51.0(3) . . . . ?
Pd1 P1 C15 C16 177.0(2) . . . . ?
Pd1 P1 C1 C2 135.9(3) . . . . ?
Pd1 P1 C1 C6 -51.0(3) . . . . ?
Pd1 N1 C31 C30 -177.9(3) . . . . ?
Pd1 N1 C27 C28 177.6(3) . . . . ?
P1 C15 C20 C19 -173.2(2) . . . . ?
P1 C15 C16 C17 173.3(3) . . . . ?
Cl1 C28 C27 N1 -179.7(3) . . . . ?
O2 C12 C11 C10 175.4(3) . . . . ?
O1 C8 C9 C10 178.3(4) . . . . ?
N1 C31 C30 C29 0.0(7) . . . . ?
C2 C7 C12 O2 0.1(5) . . . . ?
C2 C7 C12 C11 179.9(3) . . . . ?
C2 C7 C8 O1 3.0(5) . . . . ?
C2 C7 C8 C9 -176.5(3) . . . . ?
C7 C2 C3 C4 -179.4(3) . . . . ?
C7 C2 C1 P1 -11.0(6) . . . . ?
C7 C2 C1 C6 176.3(3) . . . . ?
C7 C12 C11 C10 -4.4(6) . . . . ?
C7 C8 C9 C10 -2.2(6) . . . . ?
C5 C4 C3 C2 2.9(6) . . . . ?
C5 C6 C1 P1 -171.4(3) . . . . ?
C5 C6 C1 C2 2.6(5) . . . . ?
C4 C5 C6 C1 -1.3(6) . . . . ?
C26 C25 C24 C23 -54.5(4) . . . . ?
C25 C26 C21 P1 176.2(2) . . . . ?
C25 C26 C21 C22 -59.2(4) . . . . ?
C25 C24 C23 C22 53.9(4) . . . . ?
C3 C2 C7 C12 -79.8(4) . . . . ?
C3 C2 C7 C8 95.4(4) . . . . ?
C3 C2 C1 P1 171.5(3) . . . . ?
C3 C2 C1 C6 -1.2(5) . . . . ?
C12 C7 C8 O1 178.3(3) . . . . ?
C12 C7 C8 C9 -1.2(5) . . . . ?
C12 C11 C10 C9 0.8(6) . . . . ?
C31 N1 C27 C28 -0.6(6) . . . . ?
C31 C30 C29 C28 -0.2(7) . . . . ?
C21 P1 C15 C20 169.8(3) . . . . ?
C21 P1 C15 C16 -64.2(3) . . . . ?
C21 P1 C1 C2 13.9(4) . . . . ?
C21 P1 C1 C6 -172.9(2) . . . . ?
C21 C26 C25 C24 57.5(4) . . . . ?
C21 C22 C23 C24 -56.4(4) . . . . ?
C30 C29 C28 Cl1 -179.9(4) . . . . ?
C30 C29 C28 C27 0.0(7) . . . . ?
C6 C5 C4 C3 -1.4(5) . . . . ?
C15 P1 C21 C26 -34.4(3) . . . . ?
C15 P1 C21 C22 -158.4(3) . . . . ?
C15 P1 C1 C2 -99.7(4) . . . . ?
C15 P1 C1 C6 73.4(3) . . . . ?
C15 C16 C17 C18 55.3(4) . . . . ?
C23 C22 C21 P1 -174.9(3) . . . . ?
C23 C22 C21 C26 58.6(4) . . . . ?
C8 C7 C12 O2 -175.2(3) . . . . ?
C8 C7 C12 C11 4.6(5) . . . . ?
C8 C9 C10 C11 2.4(6) . . . . ?
C20 C15 C16 C17 -58.0(4) . . . . ?
C20 C19 C18 C17 55.6(4) . . . . ?
C1 P1 C21 C26 -145.8(3) . . . . ?
C1 P1 C21 C22 90.2(3) . . . . ?
C1 P1 C15 C20 -71.8(3) . . . . ?
C1 P1 C15 C16 54.2(3) . . . . ?
C1 C2 C7 C12 102.5(5) . . . . ?
C1 C2 C7 C8 -82.2(5) . . . . ?
C1 C2 C3 C4 -1.6(6) . . . . ?
C29 C28 C27 N1 0.4(7) . . . . ?
C16 C15 C20 C19 59.6(4) . . . . ?
C16 C17 C18 C19 -53.9(4) . . . . ?
C27 N1 C31 C30 0.4(6) . . . . ?
C13 O1 C8 C7 171.8(3) . . . . ?
C13 O1 C8 C9 -8.7(5) . . . . ?
C18 C19 C20 C15 -58.8(4) . . . . ?
C14 O2 C12 C7 -172.2(3) . . . . ?
C14 O2 C12 C11 8.0(5) . . . . ?

loop_
_exptl_oxdiff_crystal_face_indexfrac_h
_exptl_oxdiff_crystal_face_indexfrac_k
_exptl_oxdiff_crystal_face_indexfrac_l
_exptl_oxdiff_crystal_face_x
_exptl_oxdiff_crystal_face_y
_exptl_oxdiff_crystal_face_z
1.7597 7.5480 8.9794 -0.0689 -0.2842 0.9563
4.6057 -3.1219 7.0919 0.1811 0.7584 0.6262
-1.3932 -8.0605 -8.6044 0.0874 0.3619 -0.9281
1.1883 2.9735 13.1490 0.4246 -0.1008 0.8997
-4.4217 -6.7117 0.6649 0.7134 -0.1715 -0.6795
-0.6863 -2.2448 -13.6049 -0.5232 0.1244 -0.8431
3.8182 5.1541 -7.8851 -0.9541 0.2287 0.1933
-1.8246 9.8295 3.3715 -0.2066 -0.8648 0.4577
-3.1265 -3.8610 10.5519 0.9706 -0.2324 0.0620
-4.4950 4.9895 -5.5280 -0.2074 -0.8677 -0.4517
